data_7052512
loop_
_publ_author_name
'Andreas Franken'
'Neil J. Bullen'
'Tom\'a\<s Jel\'inek'
'Mark Thornton-Pett'
'Simon J. Teat'
'William Clegg'
'John D. Kennedy'
'Michaele J. Hardie'

_publ_section_title
;
 Structural chemistry of halogenated monocarbaboranes: the extended
 structures of Cs[1-HCB9H4Br5], Cs[1-HCB11H5Cl6] and Cs[1-HCB11H5Br6]
;
_journal_issue 12
_journal_name_full 'New J. Chem.'
_journal_page_first 1499
_journal_page_last 1505
_journal_paper_doi 10.1039/b410929e
_journal_volume 28
_journal_year 2004
_chemical_formula_sum 'C H6 B11 Cl6 Cs'
_chemical_formula_weight 482.58
_chemical_name_common 'caesium hexa-chloro-monocarbadodecaborane'
_chemical_name_systematic
;
?
;
_space_group_IT_number 13
_symmetry_cell_setting monoclinic
_symmetry_space_group_name_Hall '-P 2yc'
_symmetry_space_group_name_H-M 'P 1 2/c 1'
_atom_sites_solution_hydrogens geom
_atom_sites_solution_primary direct
_atom_sites_solution_secondary difmap
_audit_creation_method SHELXL-97
_cell_angle_alpha 90.00
_cell_angle_beta 97.0100(10)
_cell_angle_gamma 90.00
_cell_formula_units_Z 4
_cell_length_a 14.5462(2)
_cell_length_b 8.8913(2)
_cell_length_c 12.2784(3)
_cell_measurement_temperature 150(2)
_cell_volume 1576.15(6)
_computing_cell_refinement DENZO
_computing_data_collection 'COLLECT (Nonius)'
_computing_data_reduction 'DENZO, SCALEPACK'
_computing_molecular_graphics 'X-Seed (Barbour)'
_computing_structure_refinement 'SHELXL-97 (Sheldrick, 1997)'
_computing_structure_solution 'SHELXS-97 (Sheldrick, 1990)'
_diffrn_ambient_temperature 150(2)
_diffrn_measured_fraction_theta_full 0.998
_diffrn_measured_fraction_theta_max 0.998
_diffrn_measurement_device_type CCD
_diffrn_measurement_method 'phi and omega scans'
_diffrn_radiation_monochromator graphite
_diffrn_radiation_source 'fine-focus sealed tube'
_diffrn_radiation_type MoK\a
_diffrn_radiation_wavelength 0.71073
_diffrn_reflns_av_R_equivalents 0.0517
_diffrn_reflns_av_sigmaI/netI 0.0307
_diffrn_reflns_limit_h_max 17
_diffrn_reflns_limit_h_min -17
_diffrn_reflns_limit_k_max 10
_diffrn_reflns_limit_k_min -10
_diffrn_reflns_limit_l_max 15
_diffrn_reflns_limit_l_min -15
_diffrn_reflns_number 23927
_diffrn_reflns_theta_full 26.00
_diffrn_reflns_theta_max 26.00
_diffrn_reflns_theta_min 2.82
_exptl_absorpt_coefficient_mu 3.334
_exptl_absorpt_correction_T_max 0.8510
_exptl_absorpt_correction_T_min 0.5144
_exptl_absorpt_correction_type multi-scan
_exptl_crystal_colour colourless
_exptl_crystal_density_diffrn 2.034
_exptl_crystal_density_method 'not measured'
_exptl_crystal_description plate
_exptl_crystal_F_000 896
_exptl_crystal_size_max 0.23
_exptl_crystal_size_mid 0.13
_exptl_crystal_size_min 0.05
_refine_diff_density_max ' 2.089 (1.16 from Cs2)'
_refine_diff_density_min -0.893
_refine_diff_density_rms 0.108
_refine_ls_extinction_method none
_refine_ls_goodness_of_fit_ref 1.086
_refine_ls_hydrogen_treatment mixed
_refine_ls_matrix_type full
_refine_ls_number_parameters 177
_refine_ls_number_reflns 3089
_refine_ls_number_restraints 0
_refine_ls_restrained_S_all 1.086
_refine_ls_R_factor_all 0.0413
_refine_ls_R_factor_gt 0.0377
_refine_ls_shift/su_max 0.000
_refine_ls_shift/su_mean 0.000
_refine_ls_structure_factor_coef Fsqd
_refine_ls_weighting_details 'calc w=1/[\s^2^(Fo^2^)+(0.0408P)^2^+4.4038P] where P=(Fo^2^+2Fc^2^)/3'
_refine_ls_weighting_scheme calc
_refine_ls_wR_factor_gt 0.0983
_refine_ls_wR_factor_ref 0.1019
_reflns_number_gt 2849
_reflns_number_total 3089
_reflns_threshold_expression >2sigma(I)
_cod_data_source_file b410929e.txt
_cod_data_source_block complex_2a
_cod_original_sg_symbol_H-M P2/c
_cod_database_code 7052512

loop_
_symmetry_equiv_pos_as_xyz
'x, y, z'
'-x, y, -z+1/2'
'-x, -y, -z'
'x, -y, z-1/2'

loop_
_atom_site_label
_atom_site_type_symbol
_atom_site_fract_x
_atom_site_fract_y
_atom_site_fract_z
_atom_site_U_iso_or_equiv
_atom_site_adp_type
_atom_site_occupancy
_atom_site_symmetry_multiplicity
_atom_site_calc_flag
_atom_site_refinement_flags
_atom_site_disorder_assembly
_atom_site_disorder_group
Cs1 Cs 1.0000 -0.21310(6) 0.2500 0.05926(17) Uani 1 2 d S . .
C1 C 0.7427(3) 0.2983(5) 0.1722(3) 0.0342(9) Uani 1 1 d . . .
H1 H 0.7359 0.3200 0.0817 0.041 Uiso 1 1 calc R . .
Cs2 Cs 0.55410(4) 0.75630(6) 0.18738(5) 0.04648(17) Uani 0.50 1 d P . .
B2 B 0.6456(3) 0.3192(5) 0.2356(4) 0.0321(9) Uani 1 1 d . . .
H2 H 0.5758 0.3533 0.1942 0.039 Uiso 1 1 calc R . .
B3 B 0.6932(3) 0.1391(5) 0.2141(4) 0.0328(9) Uani 1 1 d . . .
H3 H 0.6542 0.0546 0.1587 0.039 Uiso 1 1 calc R . .
B4 B 0.8155(3) 0.1588(5) 0.2211(4) 0.0325(9) Uani 1 1 d . . .
H4 H 0.8570 0.0873 0.1700 0.039 Uiso 1 1 calc R . .
B5 B 0.8439(3) 0.3511(5) 0.2479(4) 0.0318(9) Uani 1 1 d . . .
H5 H 0.9040 0.4060 0.2146 0.038 Uiso 1 1 calc R . .
B6 B 0.7390(3) 0.4499(5) 0.2569(4) 0.0331(9) Uani 1 1 d . . .
H6 H 0.7302 0.5697 0.2294 0.040 Uiso 1 1 calc R . .
Cl7 Cl 0.61918(7) 0.49520(11) 0.44907(9) 0.0390(2) Uani 1 1 d . . .
B7 B 0.6879(3) 0.3789(5) 0.3703(4) 0.0280(8) Uani 1 1 d . . .
Cl8 Cl 0.56449(6) 0.09566(11) 0.39869(8) 0.0365(2) Uani 1 1 d . . .
B8 B 0.6597(3) 0.1852(5) 0.3439(3) 0.0266(8) Uani 1 1 d . . .
Cl9 Cl 0.77996(7) -0.10781(10) 0.37601(9) 0.0405(2) Uani 1 1 d . . .
B9 B 0.7657(3) 0.0857(5) 0.3349(4) 0.0299(9) Uani 1 1 d . . .
Cl10 Cl 0.97036(6) 0.16145(11) 0.42201(8) 0.0350(2) Uani 1 1 d . . .
B10 B 0.8586(3) 0.2174(5) 0.3557(3) 0.0270(8) Uani 1 1 d . . .
Cl11 Cl 0.87498(6) 0.53552(10) 0.46390(8) 0.0354(2) Uani 1 1 d . . .
B11 B 0.8114(3) 0.3989(5) 0.3780(3) 0.0274(8) Uani 1 1 d . . .
Cl12 Cl 0.77476(7) 0.20009(11) 0.57719(7) 0.0340(2) Uani 1 1 d . . .
B12 B 0.7627(3) 0.2350(4) 0.4322(3) 0.0249(8) Uani 1 1 d . . .

loop_
_atom_site_aniso_label
_atom_site_aniso_U_11
_atom_site_aniso_U_22
_atom_site_aniso_U_33
_atom_site_aniso_U_23
_atom_site_aniso_U_13
_atom_site_aniso_U_12
Cs1 0.0399(3) 0.0705(3) 0.0652(3) 0.000 -0.0028(2) 0.000
C1 0.035(2) 0.038(2) 0.0279(19) 0.0035(16) -0.0015(16) -0.0058(17)
Cs2 0.0438(3) 0.0356(3) 0.0580(4) 0.0012(2) -0.0021(3) 0.0006(2)
B2 0.031(2) 0.032(2) 0.031(2) 0.0024(17) -0.0034(17) -0.0014(17)
B3 0.032(2) 0.032(2) 0.033(2) -0.0046(18) 0.0001(18) -0.0038(18)
B4 0.033(2) 0.034(2) 0.031(2) -0.0039(18) 0.0027(17) -0.0035(18)
B5 0.032(2) 0.032(2) 0.030(2) 0.0038(17) -0.0005(17) -0.0047(17)
B6 0.033(2) 0.029(2) 0.035(2) 0.0075(18) -0.0054(18) -0.0028(17)
Cl7 0.0326(5) 0.0327(5) 0.0502(6) -0.0108(4) -0.0007(4) 0.0067(4)
B7 0.028(2) 0.0222(19) 0.032(2) 0.0014(16) -0.0033(16) 0.0015(15)
Cl8 0.0287(5) 0.0353(5) 0.0452(5) 0.0039(4) 0.0037(4) -0.0060(4)
B8 0.0250(19) 0.0247(19) 0.029(2) 0.0006(16) -0.0001(16) -0.0023(15)
Cl9 0.0441(6) 0.0212(4) 0.0566(6) 0.0012(4) 0.0077(5) 0.0019(4)
B9 0.028(2) 0.0222(19) 0.039(2) -0.0019(17) 0.0005(17) -0.0003(16)
Cl10 0.0270(4) 0.0346(5) 0.0425(5) 0.0022(4) 0.0001(4) 0.0043(4)
B10 0.027(2) 0.0246(19) 0.029(2) -0.0002(16) 0.0013(16) -0.0009(15)
Cl11 0.0326(5) 0.0282(5) 0.0434(5) -0.0079(4) -0.0031(4) -0.0035(4)
B11 0.029(2) 0.0222(19) 0.030(2) 0.0005(16) -0.0014(16) -0.0005(15)
Cl12 0.0347(5) 0.0402(5) 0.0263(4) 0.0061(4) 0.0007(4) 0.0026(4)
B12 0.0259(19) 0.0211(18) 0.0276(19) -0.0003(15) 0.0027(16) -0.0003(15)

loop_
_atom_type_symbol
_atom_type_description
_atom_type_scat_dispersion_real
_atom_type_scat_dispersion_imag
_atom_type_scat_source
C C 0.0033 0.0016 'International Tables Vol C Tables 4.2.6.8 and 6.1.1.4'
H H 0.0000 0.0000 'International Tables Vol C Tables 4.2.6.8 and 6.1.1.4'
B B 0.0013 0.0007 'International Tables Vol C Tables 4.2.6.8 and 6.1.1.4'
Cl Cl 0.1484 0.1585 'International Tables Vol C Tables 4.2.6.8 and 6.1.1.4'
Cs Cs -0.3680 2.1192 'International Tables Vol C Tables 4.2.6.8 and 6.1.1.4'

loop_
_geom_angle_atom_site_label_1
_geom_angle_atom_site_label_2
_geom_angle_atom_site_label_3
_geom_angle
_geom_angle_site_symmetry_1
_geom_angle_site_symmetry_3
_geom_angle_publ_flag
Cl12 Cs1 Cl12 176.40(3) 3_756 4 ?
Cl12 Cs1 Cl9 119.17(2) 3_756 . ?
Cl12 Cs1 Cl9 59.82(2) 4 . ?
Cl12 Cs1 Cl9 59.82(2) 3_756 2_755 ?
Cl12 Cs1 Cl9 119.17(2) 4 2_755 ?
Cl9 Cs1 Cl9 151.76(3) . 2_755 ?
Cl12 Cs1 Cl10 79.34(2) 3_756 . ?
Cl12 Cs1 Cl10 97.62(2) 4 . ?
Cl9 Cs1 Cl10 55.55(2) . . ?
Cl9 Cs1 Cl10 99.15(2) 2_755 . ?
Cl12 Cs1 Cl10 97.62(2) 3_756 2_755 ?
Cl12 Cs1 Cl10 79.34(2) 4 2_755 ?
Cl9 Cs1 Cl10 99.15(2) . 2_755 ?
Cl9 Cs1 Cl10 55.55(2) 2_755 2_755 ?
Cl10 Cs1 Cl10 67.06(3) . 2_755 ?
Cl12 Cs1 Cl10 55.977(19) 3_756 3_756 ?
Cl12 Cs1 Cl10 123.529(19) 4 3_756 ?
Cl9 Cs1 Cl10 63.98(2) . 3_756 ?
Cl9 Cs1 Cl10 112.52(2) 2_755 3_756 ?
Cl10 Cs1 Cl10 51.76(2) . 3_756 ?
Cl10 Cs1 Cl10 115.384(17) 2_755 3_756 ?
Cl12 Cs1 Cl10 123.529(19) 3_756 4 ?
Cl12 Cs1 Cl10 55.977(19) 4 4 ?
Cl9 Cs1 Cl10 112.52(2) . 4 ?
Cl9 Cs1 Cl10 63.98(2) 2_755 4 ?
Cl10 Cs1 Cl10 115.384(17) . 4 ?
Cl10 Cs1 Cl10 51.76(2) 2_755 4 ?
Cl10 Cs1 Cl10 166.89(3) 3_756 4 ?
Cl12 Cs1 Cl11 94.71(2) 3_756 1_545 ?
Cl12 Cs1 Cl11 87.28(2) 4 1_545 ?
Cl9 Cs1 Cl11 53.83(2) . 1_545 ?
Cl9 Cs1 Cl11 149.29(2) 2_755 1_545 ?
Cl10 Cs1 Cl11 91.791(19) . 1_545 ?
Cl10 Cs1 Cl11 152.85(2) 2_755 1_545 ?
Cl10 Cs1 Cl11 54.201(19) 3_756 1_545 ?
Cl10 Cs1 Cl11 135.32(2) 4 1_545 ?
Cl12 Cs1 Cl11 87.28(2) 3_756 2_745 ?
Cl12 Cs1 Cl11 94.71(2) 4 2_745 ?
Cl9 Cs1 Cl11 149.29(2) . 2_745 ?
Cl9 Cs1 Cl11 53.83(2) 2_755 2_745 ?
Cl10 Cs1 Cl11 152.85(2) . 2_745 ?
Cl10 Cs1 Cl11 91.791(19) 2_755 2_745 ?
Cl10 Cs1 Cl11 135.32(2) 3_756 2_745 ?
Cl10 Cs1 Cl11 54.201(19) 4 2_745 ?
Cl11 Cs1 Cl11 112.93(3) 1_545 2_745 ?
B4 C1 B3 63.3(3) . . ?
B4 C1 B2 115.8(3) . . ?
B3 C1 B2 63.0(3) . . ?
B4 C1 B6 115.3(3) . . ?
B3 C1 B6 115.3(3) . . ?
B2 C1 B6 63.0(3) . . ?
B4 C1 B5 63.2(3) . . ?
B3 C1 B5 115.7(3) . . ?
B2 C1 B5 115.4(3) . . ?
B6 C1 B5 62.7(3) . . ?
B4 C1 H1 117.0 . . ?
B3 C1 H1 117.1 . . ?
B2 C1 H1 117.2 . . ?
B6 C1 H1 117.6 . . ?
B5 C1 H1 117.3 . . ?
Cs2 Cs2 Cl8 81.64(2) 2_655 2_665 ?
Cs2 Cs2 Cl12 159.88(4) 2_655 4_565 ?
Cl8 Cs2 Cl12 102.43(3) 2_665 4_565 ?
Cs2 Cs2 Cl7 79.64(3) 2_655 2_655 ?
Cl8 Cs2 Cl7 96.84(3) 2_665 2_655 ?
Cl12 Cs2 Cl7 118.86(3) 4_565 2_655 ?
Cs2 Cs2 Cl8 136.23(3) 2_655 4_565 ?
Cl8 Cs2 Cl8 60.28(3) 2_665 4_565 ?
Cl12 Cs2 Cl8 58.74(2) 4_565 4_565 ?
Cl7 Cs2 Cl8 84.08(3) 2_655 4_565 ?
Cs2 Cs2 B6 111.31(7) 2_655 . ?
Cl8 Cs2 B6 164.29(7) 2_665 . ?
Cl12 Cs2 B6 62.33(7) 4_565 . ?
Cl7 Cs2 B6 94.33(7) 2_655 . ?
Cl8 Cs2 B6 110.21(7) 4_565 . ?
Cs2 Cs2 Cl7 137.91(2) 2_655 4_565 ?
Cl8 Cs2 Cl7 114.59(3) 2_665 4_565 ?
Cl12 Cs2 Cl7 58.46(2) 4_565 4_565 ?
Cl7 Cs2 Cl7 60.69(3) 2_655 4_565 ?
Cl8 Cs2 Cl7 57.09(2) 4_565 4_565 ?
B6 Cs2 Cl7 62.12(7) . 4_565 ?
Cs2 Cs2 B3 108.98(7) 2_655 1_565 ?
Cl8 Cs2 B3 61.36(7) 2_665 1_565 ?
Cl12 Cs2 B3 58.36(7) 4_565 1_565 ?
Cl7 Cs2 B3 153.76(7) 2_655 1_565 ?
Cl8 Cs2 B3 72.60(7) 4_565 1_565 ?
B6 Cs2 B3 104.74(9) . 1_565 ?
Cl7 Cs2 B3 112.85(7) 4_565 1_565 ?
Cs2 Cs2 Cl9 101.10(3) 2_655 1_565 ?
Cl8 Cs2 Cl9 104.54(2) 2_665 1_565 ?
Cl12 Cs2 Cl9 58.78(2) 4_565 1_565 ?
Cl7 Cs2 Cl9 158.51(3) 2_655 1_565 ?
Cl8 Cs2 Cl9 108.32(3) 4_565 1_565 ?
B6 Cs2 Cl9 65.18(7) . 1_565 ?
Cl7 Cs2 Cl9 110.71(3) 4_565 1_565 ?
B3 Cs2 Cl9 46.44(7) 1_565 1_565 ?
Cs2 Cs2 Cl8 62.86(2) 2_655 1_565 ?
Cl8 Cs2 Cl8 61.95(3) 2_665 1_565 ?
Cl12 Cs2 Cl8 101.32(2) 4_565 1_565 ?
Cl7 Cs2 Cl8 138.33(3) 2_655 1_565 ?
Cl8 Cs2 Cl8 110.092(16) 4_565 1_565 ?
B6 Cs2 Cl8 115.03(7) . 1_565 ?
Cl7 Cs2 Cl8 159.23(3) 4_565 1_565 ?
B3 Cs2 Cl8 46.61(7) 1_565 1_565 ?
Cl9 Cs2 Cl8 54.88(2) 1_565 1_565 ?
Cs2 Cs2 Cl7 65.23(3) 2_655 . ?
Cl8 Cs2 Cl7 142.17(3) 2_665 . ?
Cl12 Cs2 Cl7 103.15(2) 4_565 . ?
Cl7 Cs2 Cl7 94.69(3) 2_655 . ?
Cl8 Cs2 Cl7 157.12(3) 4_565 . ?
B6 Cs2 Cl7 47.00(7) . . ?
Cl7 Cs2 Cl7 102.474(15) 4_565 . ?
B3 Cs2 Cl7 111.48(7) 1_565 . ?
Cl9 Cs2 Cl7 66.95(2) 1_565 . ?
Cl8 Cs2 Cl7 85.96(2) 1_565 . ?
C1 B2 B7 104.3(3) . . ?
C1 B2 B3 58.3(2) . . ?
B7 B2 B3 108.1(3) . . ?
C1 B2 B8 104.0(3) . . ?
B7 B2 B8 60.5(2) . . ?
B3 B2 B8 59.7(2) . . ?
C1 B2 B6 58.6(2) . . ?
B7 B2 B6 59.8(2) . . ?
B3 B2 B6 107.8(3) . . ?
B8 B2 B6 108.1(3) . . ?
C1 B2 H2 125.3 . . ?
B7 B2 H2 122.3 . . ?
B3 B2 H2 121.6 . . ?
B8 B2 H2 122.4 . . ?
B6 B2 H2 121.5 . . ?
C1 B3 B8 104.7(3) . . ?
C1 B3 B2 58.7(3) . . ?
B8 B3 B2 60.2(2) . . ?
C1 B3 B9 104.2(3) . . ?
B8 B3 B9 60.7(2) . . ?
B2 B3 B9 108.6(3) . . ?
C1 B3 B4 58.2(2) . . ?
B8 B3 B4 108.5(3) . . ?
B2 B3 B4 108.0(3) . . ?
B9 B3 B4 59.8(2) . . ?
C1 B3 Cs2 157.7(3) . 1_545 ?
B8 B3 Cs2 94.6(2) . 1_545 ?
B2 B3 Cs2 125.7(2) . 1_545 ?
B9 B3 Cs2 94.9(2) . 1_545 ?
B4 B3 Cs2 125.9(2) . 1_545 ?
C1 B3 H3 125.3 . . ?
B8 B3 H3 121.9 . . ?
B2 B3 H3 121.2 . . ?
B9 B3 H3 122.2 . . ?
B4 B3 H3 121.6 . . ?
Cs2 B3 H3 32.4 1_545 . ?
C1 B4 B9 104.5(3) . . ?
C1 B4 B10 104.5(3) . . ?
B9 B4 B10 60.3(2) . . ?
C1 B4 B3 58.4(2) . . ?
B9 B4 B3 60.0(2) . . ?
B10 B4 B3 108.2(3) . . ?
C1 B4 B5 58.8(2) . . ?
B9 B4 B5 108.3(3) . . ?
B10 B4 B5 59.9(2) . . ?
B3 B4 B5 108.1(3) . . ?
C1 B4 H4 125.0 . . ?
B9 B4 H4 122.2 . . ?
B10 B4 H4 122.3 . . ?
B3 B4 H4 121.5 . . ?
B5 B4 H4 121.3 . . ?
C1 B5 B11 104.4(3) . . ?
C1 B5 B10 103.8(3) . . ?
B11 B5 B10 60.6(2) . . ?
C1 B5 B6 58.6(2) . . ?
B11 B5 B6 60.0(2) . . ?
B10 B5 B6 108.1(3) . . ?
C1 B5 B4 58.0(2) . . ?
B11 B5 B4 108.3(3) . . ?
B10 B5 B4 59.9(2) . . ?
B6 B5 B4 107.7(3) . . ?
C1 B5 H5 125.5 . . ?
B11 B5 H5 122.0 . . ?
B10 B5 H5 122.4 . . ?
B6 B5 H5 121.5 . . ?
B4 B5 H5 121.6 . . ?
C1 B6 B7 104.2(3) . . ?
C1 B6 B11 104.4(3) . . ?
B7 B6 B11 60.8(2) . . ?
C1 B6 B5 58.7(2) . . ?
B7 B6 B5 108.6(3) . . ?
B11 B6 B5 59.9(2) . . ?
C1 B6 B2 58.4(2) . . ?
B7 B6 B2 59.9(2) . . ?
B11 B6 B2 108.7(3) . . ?
B5 B6 B2 108.3(3) . . ?
C1 B6 Cs2 119.8(2) . . ?
B7 B6 Cs2 94.5(2) . . ?
B11 B6 Cs2 133.9(3) . . ?
B5 B6 Cs2 156.7(3) . . ?
B2 B6 Cs2 86.0(2) . . ?
C1 B6 H6 125.3 . . ?
B7 B6 H6 122.1 . . ?
B11 B6 H6 122.0 . . ?
B5 B6 H6 121.2 . . ?
B2 B6 H6 121.3 . . ?
Cs2 B6 H6 37.8 . . ?
B7 Cl7 Cs2 120.86(14) . 2_655 ?
B7 Cl7 Cs2 106.02(14) . 4_566 ?
Cs2 Cl7 Cs2 119.31(3) 2_655 4_566 ?
B7 Cl7 Cs2 89.68(14) . . ?
Cs2 Cl7 Cs2 35.14(2) 2_655 . ?
Cs2 Cl7 Cs2 152.38(3) 4_566 . ?
B6 B7 B2 60.3(2) . . ?
B6 B7 B12 107.3(3) . . ?
B2 B7 B12 107.8(3) . . ?
B6 B7 B8 108.0(3) . . ?
B2 B7 B8 59.9(2) . . ?
B12 B7 B8 60.2(2) . . ?
B6 B7 B11 59.6(2) . . ?
B2 B7 B11 108.0(3) . . ?
B12 B7 B11 59.7(2) . . ?
B8 B7 B11 108.1(3) . . ?
B6 B7 Cl7 122.1(3) . . ?
B2 B7 Cl7 121.4(3) . . ?
B12 B7 Cl7 122.1(3) . . ?
B8 B7 Cl7 121.3(3) . . ?
B11 B7 Cl7 122.2(3) . . ?
B8 Cl8 Cs2 129.05(14) . 2_645 ?
B8 Cl8 Cs2 108.40(14) . 4_566 ?
Cs2 Cl8 Cs2 119.72(3) 2_645 4_566 ?
B8 Cl8 Cs2 93.55(14) . 1_545 ?
Cs2 Cl8 Cs2 35.51(2) 2_645 1_545 ?
Cs2 Cl8 Cs2 150.44(3) 4_566 1_545 ?
B3 B8 B2 60.1(2) . . ?
B3 B8 B7 107.7(3) . . ?
B2 B8 B7 59.6(2) . . ?
B3 B8 B9 59.8(2) . . ?
B2 B8 B9 107.8(3) . . ?
B7 B8 B9 107.8(3) . . ?
B3 B8 B12 107.5(3) . . ?
B2 B8 B12 107.4(3) . . ?
B7 B8 B12 59.8(2) . . ?
B9 B8 B12 59.9(2) . . ?
B3 B8 Cl8 122.9(3) . . ?
B2 B8 Cl8 123.6(3) . . ?
B7 B8 Cl8 121.9(3) . . ?
B9 B8 Cl8 120.8(3) . . ?
B12 B8 Cl8 120.5(3) . . ?
B9 Cl9 Cs1 101.13(15) . . ?
B9 Cl9 Cs2 93.94(14) . 1_545 ?
Cs1 Cl9 Cs2 111.23(3) . 1_545 ?
B4 B9 B3 60.2(3) . . ?
B4 B9 B10 59.8(2) . . ?
B3 B9 B10 107.9(3) . . ?
B4 B9 B12 107.5(3) . . ?
B3 B9 B12 107.4(3) . . ?
B10 B9 B12 59.8(2) . . ?
B4 B9 B8 107.8(3) . . ?
B3 B9 B8 59.5(2) . . ?
B10 B9 B8 108.0(3) . . ?
B12 B9 B8 60.1(2) . . ?
B4 B9 Cl9 121.9(3) . . ?
B3 B9 Cl9 121.8(3) . . ?
B10 B9 Cl9 121.9(3) . . ?
B12 B9 Cl9 122.2(3) . . ?
B8 B9 Cl9 121.7(3) . . ?
B10 Cl10 Cs1 98.12(14) . . ?
B10 Cl10 Cs1 113.72(14) . 3_756 ?
Cs1 Cl10 Cs1 128.24(2) . 3_756 ?
B4 B10 B5 60.3(2) . . ?
B4 B10 B12 107.9(3) . . ?
B5 B10 B12 107.7(3) . . ?
B4 B10 B9 59.8(2) . . ?
B5 B10 B9 108.2(3) . . ?
B12 B10 B9 60.3(2) . . ?
B4 B10 B11 108.0(3) . . ?
B5 B10 B11 59.7(2) . . ?
B12 B10 B11 60.0(2) . . ?
B9 B10 B11 108.4(3) . . ?
B4 B10 Cl10 122.6(3) . . ?
B5 B10 Cl10 122.9(3) . . ?
B12 B10 Cl10 120.6(3) . . ?
B9 B10 Cl10 120.8(3) . . ?
B11 B10 Cl10 121.6(3) . . ?
B11 Cl11 Cs1 103.50(14) . 1_565 ?
B5 B11 B6 60.1(3) . . ?
B5 B11 B12 107.6(3) . . ?
B6 B11 B12 107.4(3) . . ?
B5 B11 B10 59.7(2) . . ?
B6 B11 B10 107.6(3) . . ?
B12 B11 B10 59.8(2) . . ?
B5 B11 Cl11 121.2(3) . . ?
B6 B11 Cl11 122.1(3) . . ?
B12 B11 Cl11 122.3(3) . . ?
B10 B11 Cl11 121.4(3) . . ?
B5 B11 B7 107.7(3) . . ?
B6 B11 B7 59.6(2) . . ?
B12 B11 B7 59.9(2) . . ?
B10 B11 B7 107.7(3) . . ?
Cl11 B11 B7 122.7(3) . . ?
B12 Cl12 Cs2 111.40(14) . 4_566 ?
B12 Cl12 Cs1 122.60(14) . 3_756 ?
Cs2 Cl12 Cs1 122.93(3) 4_566 3_756 ?
B10 B12 B11 60.2(2) . . ?
B10 B12 B7 108.3(3) . . ?
B11 B12 B7 60.4(2) . . ?
B10 B12 B9 59.8(2) . . ?
B11 B12 B9 108.2(3) . . ?
B7 B12 B9 108.1(3) . . ?
B10 B12 Cl12 121.3(3) . . ?
B11 B12 Cl12 121.1(3) . . ?
B7 B12 Cl12 121.8(3) . . ?
B9 B12 Cl12 121.8(3) . . ?
B10 B12 B8 108.0(3) . . ?
B11 B12 B8 108.4(3) . . ?
B7 B12 B8 60.0(2) . . ?
B9 B12 B8 60.0(2) . . ?
Cl12 B12 B8 122.0(3) . . ?

loop_
_geom_bond_atom_site_label_1
_geom_bond_atom_site_label_2
_geom_bond_distance
_geom_bond_site_symmetry_2
_geom_bond_publ_flag
Cs1 Cl12 3.6815(9) 3_756 ?
Cs1 Cl12 3.6815(9) 4 ?
Cs1 Cl9 3.8372(11) . ?
Cs1 Cl9 3.8372(11) 2_755 ?
Cs1 Cl10 3.9949(11) . ?
Cs1 Cl10 3.9949(11) 2_755 ?
Cs1 Cl10 4.0238(10) 3_756 ?
Cs1 Cl10 4.0238(10) 4 ?
Cs1 Cl11 4.0455(11) 1_545 ?
Cs1 Cl11 4.0455(11) 2_745 ?
C1 B4 1.693(6) . ?
C1 B3 1.696(6) . ?
C1 B2 1.704(6) . ?
C1 B6 1.707(6) . ?
C1 B5 1.708(6) . ?
C1 H1 1.1200 . ?
Cs2 Cs2 2.3307(13) 2_655 ?
Cs2 Cl8 3.5709(11) 2_665 ?
Cs2 Cl12 3.6529(11) 4_565 ?
Cs2 Cl7 3.6767(11) 2_655 ?
Cs2 Cl8 3.8015(12) 4_565 ?
Cs2 B6 3.850(5) . ?
Cs2 Cl7 3.8904(13) 4_565 ?
Cs2 B3 3.953(4) 1_565 ?
Cs2 Cl9 3.9700(12) 1_565 ?
Cs2 Cl8 3.9702(12) 1_565 ?
Cs2 Cl7 3.9833(12) . ?
B2 B7 1.775(6) . ?
B2 B3 1.777(6) . ?
B2 B8 1.779(6) . ?
B2 B6 1.782(6) . ?
B2 H2 1.1200 . ?
B3 B8 1.770(6) . ?
B3 B9 1.777(6) . ?
B3 B4 1.780(6) . ?
B3 Cs2 3.953(4) 1_545 ?
B3 H3 1.1200 . ?
B4 B9 1.773(6) . ?
B4 B10 1.773(6) . ?
B4 B5 1.781(6) . ?
B4 H4 1.1200 . ?
B5 B11 1.773(6) . ?
B5 B10 1.774(6) . ?
B5 B6 1.776(6) . ?
B5 H5 1.1200 . ?
B6 B7 1.773(6) . ?
B6 B11 1.774(6) . ?
B6 H6 1.1200 . ?
Cl7 B7 1.800(4) . ?
Cl7 Cs2 3.6767(11) 2_655 ?
Cl7 Cs2 3.8904(13) 4_566 ?
B7 B12 1.788(6) . ?
B7 B8 1.791(6) . ?
B7 B11 1.795(6) . ?
Cl8 B8 1.798(4) . ?
Cl8 Cs2 3.5709(11) 2_645 ?
Cl8 Cs2 3.8015(12) 4_566 ?
Cl8 Cs2 3.9702(12) 1_545 ?
B8 B9 1.793(6) . ?
B8 B12 1.794(6) . ?
Cl9 B9 1.798(4) . ?
Cl9 Cs2 3.9700(12) 1_545 ?
B9 B10 1.782(6) . ?
B9 B12 1.791(6) . ?
Cl10 B10 1.797(4) . ?
Cl10 Cs1 4.0238(10) 3_756 ?
B10 B12 1.782(6) . ?
B10 B11 1.788(6) . ?
Cl11 B11 1.791(4) . ?
Cl11 Cs1 4.0455(11) 1_565 ?
B11 B12 1.784(6) . ?
Cl12 B12 1.794(4) . ?
Cl12 Cs2 3.6529(11) 4_566 ?
Cl12 Cs1 3.6815(9) 3_756 ?
